data_9011059
loop_
_publ_author_name
'Pascard, R.'
'Pascard-Billy C'

_publ_section_title
;
 Structure precise de l'anhydride sulfurique
;
_journal_name_full 'Acta Crystallographica'
_journal_page_first 830
_journal_page_last 834
_journal_paper_doi 10.1107/S0365110X65002049
_journal_volume 18
_journal_year 1965
_chemical_formula_structural SO3
_chemical_formula_sum 'O3 S'
_space_group_IT_number 33
_symmetry_space_group_name_Hall 'P -2bc 2a'
_symmetry_space_group_name_H-M 'P 21 n b'
_cell_angle_alpha 90
_cell_angle_beta 90
_cell_angle_gamma 90
_cell_length_a 5.13
_cell_length_b 10.82
_cell_length_c 12.40
_cell_formula_units_Z 12
_cell_volume 688.282
_database_code_amcsd 0009294
_exptl_crystal_density_diffrn 2.318
_cod_original_formula_sum 'S O3'
_cod_database_code 9011059
_amcsd_formula_title SO3

loop_
_space_group_symop_operation_xyz
x,y,z
x,1/2+y,1/2-z
1/2+x,1/2-y,1/2+z
1/2+x,-y,-z

loop_
_atom_site_label
_atom_site_fract_x
_atom_site_fract_y
_atom_site_fract_z
_atom_site_U_iso_or_equiv
S1 0.20600 0.13150 0.08210 0.02799
S2 0.04500 0.30410 -0.07420 0.02444
S3 0.00000 0.35980 0.14900 0.02698
O1 0.12000 0.01160 0.10410 0.04116
O2 0.45160 0.17060 0.08380 0.04116
O3 0.06100 0.16460 -0.03090 0.02698
O4 -0.12390 0.29450 -0.15480 0.04876
O5 0.27740 0.36090 -0.08290 0.04243
O6 -0.11260 0.35790 0.02750 0.02748
O7 0.23120 0.41440 0.15000 0.03800
O8 -0.21540 0.38740 0.21370 0.03040
O9 0.03800 0.20840 0.15960 0.02875

loop_
_cod_related_entry_id
_cod_related_entry_database
_cod_related_entry_code
1 ChemSpider 30654012
2 AMCSD 0009294
